data_7012600
loop_
_publ_author_name
'Bickley, Jamie F.'
'Bonar-Law, Richard'
'Lawson, Gavin T.'
'Richards, Philip I.'
'Rivals, Frederic'
'Steiner, Alexander'
'Zacchini, Stefano'

_publ_section_title
;
 Supramolecular variations on a molecular theme: the structural
 diversity of phosphazenes (RNH)6P3N3 in the solid state
;
_journal_issue 7
_journal_name_full 'Dalton Transactions'
_journal_page_first 1235
_journal_paper_doi 10.1039/b212308h
_journal_year 2003
_chemical_formula_sum 'C24 H60 N9 P3'
_chemical_formula_weight 567.72
_space_group_IT_number 1
_symmetry_cell_setting triclinic
_symmetry_space_group_name_Hall 'P 1'
_symmetry_space_group_name_H-M 'P 1'
_atom_sites_solution_hydrogens geom
_atom_sites_solution_primary direct
_atom_sites_solution_secondary difmap
_audit_creation_method SHELXL-97
_cell_angle_alpha 89.324(10)
_cell_angle_beta 87.424(11)
_cell_angle_gamma 65.306(9)
_cell_formula_units_Z 5
_cell_length_a 13.424(7)
_cell_length_b 14.344(8)
_cell_length_c 24.639(13)
_cell_measurement_temperature 150(2)
_cell_volume 4306(4)
_computing_structure_refinement 'SHELXL-97 (Sheldrick, 1997)'
_computing_structure_solution 'SHELXS-97 (Sheldrick, 1990)'
_diffrn_ambient_temperature 150(2)
_diffrn_measured_fraction_theta_full 0.986
_diffrn_measured_fraction_theta_max 0.986
_diffrn_measurement_device_type 'Bruker-AXS Smart Apex CCD'
_diffrn_radiation_monochromator graphite
_diffrn_radiation_source 'fine-focus sealed tube'
_diffrn_radiation_type MoK\a
_diffrn_radiation_wavelength 0.71073
_diffrn_reflns_av_R_equivalents 0.0962
_diffrn_reflns_av_sigmaI/netI 0.2220
_diffrn_reflns_limit_h_max 11
_diffrn_reflns_limit_h_min -12
_diffrn_reflns_limit_k_max 13
_diffrn_reflns_limit_k_min -13
_diffrn_reflns_limit_l_max 23
_diffrn_reflns_limit_l_min -23
_diffrn_reflns_number 13197
_diffrn_reflns_theta_full 19.98
_diffrn_reflns_theta_max 19.98
_diffrn_reflns_theta_min 1.56
_exptl_absorpt_coefficient_mu 0.200
_exptl_absorpt_correction_type 'not applied'
_exptl_crystal_colour colourless
_exptl_crystal_density_diffrn 1.095
_exptl_crystal_density_method 'not measured'
_exptl_crystal_description needle
_exptl_crystal_F_000 1560
_exptl_crystal_size_max 0.20
_exptl_crystal_size_mid 0.05
_exptl_crystal_size_min 0.05
_refine_diff_density_max 0.563
_refine_diff_density_min -0.321
_refine_diff_density_rms 0.082
_refine_ls_abs_structure_details 'Flack H D (1983), Acta Cryst. A39, 876-881'
_refine_ls_abs_structure_Flack 0.2(2)
_refine_ls_extinction_method none
_refine_ls_goodness_of_fit_ref 1.037
_refine_ls_hydrogen_treatment mixed
_refine_ls_matrix_type full
_refine_ls_number_parameters 813
_refine_ls_number_reflns 10124
_refine_ls_number_restraints 496
_refine_ls_restrained_S_all 1.018
_refine_ls_R_factor_all 0.1793
_refine_ls_R_factor_gt 0.0927
_refine_ls_shift/su_max 0.000
_refine_ls_shift/su_mean 0.000
_refine_ls_structure_factor_coef Fsqd
_refine_ls_weighting_details 'calc w=1/[\s^2^(Fo^2^)+(0.0858P)^2^+0.0000P] where P=(Fo^2^+2Fc^2^)/3'
_refine_ls_weighting_scheme calc
_refine_ls_wR_factor_gt 0.1966
_refine_ls_wR_factor_ref 0.2310
_reflns_number_gt 5097
_reflns_number_total 10124
_reflns_threshold_expression >2sigma(I)
_cod_data_source_file b212308h.txt
_cod_data_source_block P6
_cod_original_sg_symbol_H-M P1
_cod_database_code 7012600

loop_
_symmetry_equiv_pos_as_xyz
'x, y, z'

loop_
_atom_site_label
_atom_site_type_symbol
_atom_site_fract_x
_atom_site_fract_y
_atom_site_fract_z
_atom_site_U_iso_or_equiv
_atom_site_adp_type
_atom_site_occupancy
_atom_site_symmetry_multiplicity
_atom_site_calc_flag
_atom_site_refinement_flags
_atom_site_disorder_assembly
_atom_site_disorder_group
N11 N 0.8164(13) 1.4172(11) -0.1516(6) 0.030(4) Uiso 1 1 d U . .
P11 P 0.9121(5) 1.3248(4) -0.1279(2) 0.0343(16) Uani 1 1 d U . .
N12 N 0.6667(13) 1.3528(11) -0.1096(6) 0.025(4) Uiso 1 1 d U . .
P12 P 0.6884(4) 1.4375(4) -0.1456(2) 0.0340(16) Uani 1 1 d U . .
N13 N 0.8806(13) 1.2442(11) -0.0918(6) 0.027(4) Uiso 1 1 d U . .
P13 P 0.7570(5) 1.2551(4) -0.0836(2) 0.0328(16) Uani 1 1 d U . .
N110 N 0.9889(13) 1.3620(11) -0.0895(6) 0.035(4) Uiso 1 1 d U . .
H110 H 1.0497 1.3630 -0.1037 0.042 Uiso 1 1 calc R . .
C111 C 0.9559(16) 1.3936(13) -0.0313(7) 0.032(5) Uiso 1 1 d U . .
H11A H 1.0169 1.4028 -0.0145 0.038 Uiso 1 1 calc R . .
H11B H 0.9459 1.3371 -0.0119 0.038 Uiso 1 1 calc R . .
C112 C 0.8474(17) 1.4956(14) -0.0219(7) 0.035(6) Uiso 1 1 d U . .
H112 H 0.7833 1.4846 -0.0345 0.042 Uiso 1 1 calc R . .
C113 C 0.8610(19) 1.5812(16) -0.0561(9) 0.057(7) Uiso 1 1 d U . .
H11C H 0.7939 1.6447 -0.0520 0.086 Uiso 1 1 calc R . .
H11D H 0.8744 1.5603 -0.0944 0.086 Uiso 1 1 calc R . .
H11E H 0.9232 1.5926 -0.0435 0.086 Uiso 1 1 calc R . .
C114 C 0.8309(18) 1.5214(16) 0.0368(8) 0.054(7) Uiso 1 1 d U . .
H11F H 0.7637 1.5843 0.0429 0.081 Uiso 1 1 calc R . .
H11G H 0.8937 1.5321 0.0492 0.081 Uiso 1 1 calc R . .
H11H H 0.8243 1.4650 0.0571 0.081 Uiso 1 1 calc R . .
N120 N 0.6210(14) 1.5564(12) -0.1205(6) 0.040(5) Uiso 1 1 d U . .
H120 H 0.6551 1.5970 -0.1192 0.049 Uiso 1 1 calc R . .
C121 C 0.5079(18) 1.5940(16) -0.1008(9) 0.052(7) Uiso 1 1 d U . .
H12A H 0.4991 1.5407 -0.0777 0.062 Uiso 1 1 calc R . .
H12B H 0.4610 1.6050 -0.1322 0.062 Uiso 1 1 calc R . .
C122 C 0.468(2) 1.6915(18) -0.0688(10) 0.070(8) Uiso 1 1 d U . .
H122 H 0.5159 1.6781 -0.0369 0.083 Uiso 1 1 calc R . .
C123 C 0.344(2) 1.7233(19) -0.0452(11) 0.094(9) Uiso 1 1 d U . .
H12C H 0.3212 1.7851 -0.0225 0.140 Uiso 1 1 calc R . .
H12D H 0.3409 1.6670 -0.0233 0.140 Uiso 1 1 calc R . .
H12E H 0.2951 1.7371 -0.0754 0.140 Uiso 1 1 calc R . .
C124 C 0.470(3) 1.774(2) -0.0942(12) 0.122(12) Uiso 1 1 d U . .
H12F H 0.4438 1.8321 -0.0689 0.184 Uiso 1 1 calc R . .
H12G H 0.4224 1.7904 -0.1251 0.184 Uiso 1 1 calc R . .
H12H H 0.5453 1.7590 -0.1072 0.184 Uiso 1 1 calc R . .
N130 N 0.7200(12) 1.2503(11) -0.0198(6) 0.031(4) Uiso 1 1 d U . .
H130 H 0.7262 1.1914 -0.0060 0.038 Uiso 1 1 calc R . .
C131 C 0.6756(17) 1.3446(14) 0.0153(8) 0.040(6) Uiso 1 1 d U . .
H13A H 0.6502 1.4061 -0.0081 0.049 Uiso 1 1 calc R . .
H13B H 0.7351 1.3457 0.0373 0.049 Uiso 1 1 calc R . .
C132 C 0.5794(17) 1.3490(15) 0.0537(8) 0.043(6) Uiso 1 1 d U . .
H132 H 0.6052 1.2871 0.0774 0.052 Uiso 1 1 calc R . .
C133 C 0.5471(19) 1.4466(16) 0.0897(9) 0.061(7) Uiso 1 1 d U . .
H13C H 0.4878 1.4517 0.1158 0.092 Uiso 1 1 calc R . .
H13D H 0.5222 1.5075 0.0666 0.092 Uiso 1 1 calc R . .
H13E H 0.6109 1.4420 0.1093 0.092 Uiso 1 1 calc R . .
C134 C 0.4832(19) 1.3525(17) 0.0220(9) 0.065(7) Uiso 1 1 d U . .
H13F H 0.4240 1.3544 0.0474 0.097 Uiso 1 1 calc R . .
H13G H 0.5072 1.2913 -0.0013 0.097 Uiso 1 1 calc R . .
H13H H 0.4564 1.4140 -0.0007 0.097 Uiso 1 1 calc R . .
N140 N 0.9977(13) 1.2636(12) -0.1793(6) 0.038(5) Uiso 1 1 d U . .
H140 H 0.9815 1.2866 -0.2125 0.046 Uiso 1 1 calc R . .
C141 C 1.0985(18) 1.1733(15) -0.1713(8) 0.045(6) Uiso 1 1 d U . .
H14A H 1.0816 1.1275 -0.1458 0.054 Uiso 1 1 calc R . .
H14B H 1.1498 1.1952 -0.1533 0.054 Uiso 1 1 calc R . .
C142 C 1.1567(19) 1.1121(17) -0.2206(9) 0.052(7) Uiso 1 1 d U . .
H142 H 1.1768 1.1579 -0.2453 0.063 Uiso 1 1 calc R . .
C143 C 1.077(2) 1.0799(19) -0.2509(10) 0.081(8) Uiso 1 1 d U . .
H14C H 1.1136 1.0437 -0.2846 0.121 Uiso 1 1 calc R . .
H14D H 1.0114 1.1411 -0.2595 0.121 Uiso 1 1 calc R . .
H14E H 1.0561 1.0344 -0.2277 0.121 Uiso 1 1 calc R . .
C144 C 1.2615(18) 1.0198(16) -0.2087(9) 0.058(7) Uiso 1 1 d U . .
H14F H 1.2958 0.9836 -0.2427 0.087 Uiso 1 1 calc R . .
H14G H 1.2445 0.9736 -0.1842 0.087 Uiso 1 1 calc R . .
H14H H 1.3120 1.0425 -0.1915 0.087 Uiso 1 1 calc R . .
N150 N 0.6291(13) 1.4458(11) -0.2038(6) 0.034(4) Uiso 1 1 d U . .
H150 H 0.5778 1.5045 -0.2141 0.041 Uiso 1 1 calc R . .
C151 C 0.6634(17) 1.3538(14) -0.2378(8) 0.040(6) Uiso 1 1 d U . .
H15A H 0.6668 1.2961 -0.2144 0.048 Uiso 1 1 calc R . .
H15B H 0.7388 1.3369 -0.2528 0.048 Uiso 1 1 calc R . .
C152 C 0.5922(17) 1.3605(15) -0.2842(8) 0.041(6) Uiso 1 1 d U . .
H152 H 0.5791 1.4250 -0.3047 0.049 Uiso 1 1 calc R . .
C153 C 0.645(2) 1.2703(16) -0.3233(9) 0.065(8) Uiso 1 1 d U . .
H15C H 0.5951 1.2780 -0.3528 0.097 Uiso 1 1 calc R . .
H15D H 0.6583 1.2064 -0.3039 0.097 Uiso 1 1 calc R . .
H15E H 0.7142 1.2683 -0.3386 0.097 Uiso 1 1 calc R . .
C154 C 0.4796(19) 1.3678(17) -0.2601(9) 0.064(7) Uiso 1 1 d U . .
H15F H 0.4301 1.3762 -0.2896 0.095 Uiso 1 1 calc R . .
H15G H 0.4472 1.4269 -0.2353 0.095 Uiso 1 1 calc R . .
H15H H 0.4909 1.3049 -0.2401 0.095 Uiso 1 1 calc R . .
N160 N 0.7622(12) 1.1462(10) -0.1088(5) 0.021(4) Uiso 1 1 d U . .
H160 H 0.8247 1.0931 -0.1163 0.026 Uiso 1 1 calc R . .
C161 C 0.6550(17) 1.1444(15) -0.1176(8) 0.043(6) Uiso 1 1 d U . .
H16A H 0.6167 1.1471 -0.0820 0.052 Uiso 1 1 calc R . .
H16B H 0.6095 1.2061 -0.1382 0.052 Uiso 1 1 calc R . .
C162 C 0.6661(17) 1.0520(15) -0.1475(8) 0.037(6) Uiso 1 1 d U . .
H162 H 0.7114 0.9907 -0.1258 0.044 Uiso 1 1 calc R . .
C163 C 0.7194(18) 1.0393(15) -0.2037(8) 0.052(7) Uiso 1 1 d U . .
H16C H 0.7226 0.9763 -0.2204 0.079 Uiso 1 1 calc R . .
H16D H 0.7939 1.0349 -0.2014 0.079 Uiso 1 1 calc R . .
H16E H 0.6762 1.0983 -0.2260 0.079 Uiso 1 1 calc R . .
C164 C 0.5466(19) 1.0528(17) -0.1522(9) 0.065(7) Uiso 1 1 d U . .
H16F H 0.5535 0.9910 -0.1716 0.097 Uiso 1 1 calc R . .
H16G H 0.4996 1.1137 -0.1721 0.097 Uiso 1 1 calc R . .
H16H H 0.5138 1.0541 -0.1157 0.097 Uiso 1 1 calc R . .
N21 N 1.0971(15) 0.9106(12) 0.0317(6) 0.042(5) Uiso 1 1 d U . .
P21 P 1.0793(5) 0.8509(4) 0.0834(2) 0.0353(16) Uani 1 1 d U . .
N22 N 0.8922(13) 1.0672(11) 0.0474(6) 0.030(4) Uiso 1 1 d U . .
P22 P 1.0001(5) 1.0082(4) 0.0063(2) 0.0317(16) Uani 1 1 d U . .
P23 P 0.8702(5) 1.0142(4) 0.1016(2) 0.0360(16) Uani 1 1 d U . .
N23 N 0.9577(14) 0.9015(12) 0.1129(6) 0.034(5) Uiso 1 1 d U . .
N210 N 1.1604(14) 0.8323(12) 0.1326(7) 0.045(5) Uiso 1 1 d U . .
H210 H 1.1318 0.8548 0.1653 0.054 Uiso 1 1 calc R . .
C211 C 1.2826(19) 0.7780(16) 0.1248(9) 0.054(7) Uiso 1 1 d U . .
H21A H 1.3004 0.7208 0.0988 0.064 Uiso 1 1 calc R . .
H21B H 1.3134 0.7480 0.1600 0.064 Uiso 1 1 calc R . .
C212 C 1.3389(18) 0.8453(15) 0.1043(9) 0.047(6) Uiso 1 1 d U . .
H212 H 1.3110 0.8703 0.0675 0.056 Uiso 1 1 calc R . .
C213 C 1.322(2) 0.9409(16) 0.1387(9) 0.067(7) Uiso 1 1 d U . .
H21C H 1.3583 0.9797 0.1198 0.100 Uiso 1 1 calc R . .
H21D H 1.3545 0.9188 0.1741 0.100 Uiso 1 1 calc R . .
H21E H 1.2437 0.9844 0.1440 0.100 Uiso 1 1 calc R . .
C214 C 1.468(2) 0.7743(18) 0.0962(10) 0.081(8) Uiso 1 1 d U . .
H21F H 1.5052 0.8147 0.0798 0.122 Uiso 1 1 calc R . .
H21G H 1.4800 0.7162 0.0723 0.122 Uiso 1 1 calc R . .
H21H H 1.4989 0.7487 0.1315 0.122 Uiso 1 1 calc R . .
N220 N 1.0538(13) 1.0863(11) -0.0166(6) 0.037(5) Uiso 1 1 d U . .
H220 H 1.0461 1.1066 -0.0506 0.045 Uiso 1 1 calc R . .
C221 C 1.1142(16) 1.1217(14) 0.0197(7) 0.030(5) Uiso 1 1 d U . .
H22A H 1.1526 1.0674 0.0461 0.037 Uiso 1 1 calc R . .
H22B H 1.0624 1.1831 0.0402 0.037 Uiso 1 1 calc R . .
C222 C 1.200(2) 1.1492(17) -0.0146(9) 0.055(7) Uiso 1 1 d U . .
H222 H 1.1616 1.1982 -0.0439 0.066 Uiso 1 1 calc R . .
C223 C 1.2892(19) 1.0541(16) -0.0406(9) 0.057(7) Uiso 1 1 d U . .
H22C H 1.3418 1.0729 -0.0616 0.086 Uiso 1 1 calc R . .
H22D H 1.2560 1.0224 -0.0649 0.086 Uiso 1 1 calc R . .
H22E H 1.3273 1.0053 -0.0123 0.086 Uiso 1 1 calc R . .
C224 C 1.2472(19) 1.2024(16) 0.0236(9) 0.060(7) Uiso 1 1 d U . .
H22F H 1.3004 1.2213 0.0033 0.090 Uiso 1 1 calc R . .
H22G H 1.2837 1.1557 0.0530 0.090 Uiso 1 1 calc R . .
H22H H 1.1876 1.2643 0.0390 0.090 Uiso 1 1 calc R . .
N230 N 0.8504(14) 1.0954(11) 0.1501(6) 0.035(5) Uiso 1 1 d U . .
H230 H 0.7882 1.1200 0.1696 0.042 Uiso 1 1 calc R . .
C231 C 0.9392(18) 1.1279(17) 0.1613(9) 0.051(7) Uiso 1 1 d U . .
H23A H 0.9745 1.0921 0.1946 0.061 Uiso 1 1 calc R . .
H23B H 0.9951 1.1020 0.1311 0.061 Uiso 1 1 calc R . .
C232 C 0.916(3) 1.227(3) 0.1680(15) 0.137(12) Uiso 1 1 d U . .
H232 H 0.9081 1.2236 0.2085 0.164 Uiso 1 1 calc R . .
C233 C 1.013(3) 1.258(2) 0.1702(12) 0.119(12) Uiso 1 1 d U . .
H23C H 0.9894 1.3299 0.1591 0.179 Uiso 1 1 calc R . .
H23D H 1.0735 1.2139 0.1456 0.179 Uiso 1 1 calc R . .
H23E H 1.0387 1.2505 0.2074 0.179 Uiso 1 1 calc R . .
C234 C 0.815(3) 1.316(2) 0.1649(12) 0.106(10) Uiso 1 1 d U . .
H23F H 0.8300 1.3738 0.1517 0.159 Uiso 1 1 calc R . .
H23G H 0.7782 1.3324 0.2010 0.159 Uiso 1 1 calc R . .
H23H H 0.7677 1.3028 0.1398 0.159 Uiso 1 1 calc R . .
N240 N 1.1171(13) 0.7281(11) 0.0605(6) 0.037(5) Uiso 1 1 d U . .
H240 H 1.1494 0.7101 0.0280 0.045 Uiso 1 1 calc R . .
C241 C 1.0974(18) 0.6557(15) 0.0927(8) 0.046(6) Uiso 1 1 d U . .
H24A H 1.0225 0.6617 0.0870 0.055 Uiso 1 1 calc R . .
H24B H 1.1019 0.6700 0.1315 0.055 Uiso 1 1 calc R . .
C242 C 1.1829(19) 0.5442(15) 0.0781(8) 0.047(6) Uiso 1 1 d U . .
H242 H 1.2589 0.5375 0.0837 0.056 Uiso 1 1 calc R . .
C243 C 1.155(2) 0.4688(18) 0.1174(9) 0.079(8) Uiso 1 1 d U . .
H24C H 1.2078 0.3979 0.1096 0.118 Uiso 1 1 calc R . .
H24D H 1.0808 0.4759 0.1117 0.118 Uiso 1 1 calc R . .
H24E H 1.1608 0.4859 0.1553 0.118 Uiso 1 1 calc R . .
C244 C 1.1706(19) 0.5261(16) 0.0196(8) 0.060(7) Uiso 1 1 d U . .
H24F H 1.2238 0.4571 0.0087 0.090 Uiso 1 1 calc R . .
H24G H 1.1837 0.5770 -0.0028 0.090 Uiso 1 1 calc R . .
H24H H 1.0961 0.5322 0.0145 0.090 Uiso 1 1 calc R . .
N250 N 0.9560(14) 0.9738(11) -0.0468(6) 0.037(5) Uiso 1 1 d U . .
H250 H 0.8864 0.9849 -0.0465 0.044 Uiso 1 1 calc R . .
C251 C 1.0252(17) 0.9253(15) -0.0951(8) 0.040(6) Uiso 1 1 d U . .
H25A H 1.1021 0.8887 -0.0843 0.048 Uiso 1 1 calc R . .
H25B H 1.0226 0.9798 -0.1209 0.048 Uiso 1 1 calc R . .
C252 C 0.9934(18) 0.8507(15) -0.1242(8) 0.039(6) Uiso 1 1 d U . .
H252 H 0.9152 0.8877 -0.1342 0.046 Uiso 1 1 calc R . .
C253 C 1.0648(19) 0.8106(16) -0.1769(9) 0.060(7) Uiso 1 1 d U . .
H25C H 1.0416 0.7635 -0.1956 0.091 Uiso 1 1 calc R . .
H25D H 1.1419 0.7744 -0.1680 0.091 Uiso 1 1 calc R . .
H25E H 1.0560 0.8686 -0.2007 0.091 Uiso 1 1 calc R . .
C254 C 1.0024(18) 0.7588(15) -0.0857(8) 0.050(7) Uiso 1 1 d U . .
H25F H 0.9798 0.7120 -0.1049 0.076 Uiso 1 1 calc R . .
H25G H 0.9546 0.7858 -0.0531 0.076 Uiso 1 1 calc R . .
H25H H 1.0785 0.7218 -0.0751 0.076 Uiso 1 1 calc R . .
N260 N 0.7487(14) 1.0084(12) 0.1034(6) 0.036(5) Uiso 1 1 d U . .
H260 H 0.6941 1.0521 0.1239 0.044 Uiso 1 1 calc R . .
C261 C 0.7325(18) 0.9333(15) 0.0719(8) 0.041(6) Uiso 1 1 d U . .
H26A H 0.6899 0.9040 0.0945 0.049 Uiso 1 1 calc R . .
H26B H 0.8049 0.8770 0.0624 0.049 Uiso 1 1 calc R . .
C262 C 0.674(2) 0.9736(18) 0.0214(10) 0.068(7) Uiso 1 1 d U . .
H262 H 0.7176 1.0043 -0.0005 0.081 Uiso 1 1 calc R . .
C263 C 0.556(2) 1.0550(19) 0.0277(10) 0.087(9) Uiso 1 1 d U . .
H26C H 0.5274 1.0778 -0.0083 0.130 Uiso 1 1 calc R . .
H26D H 0.5543 1.1137 0.0484 0.130 Uiso 1 1 calc R . .
H26E H 0.5107 1.0256 0.0471 0.130 Uiso 1 1 calc R . .
C264 C 0.674(2) 0.882(2) -0.0121(11) 0.109(10) Uiso 1 1 d U . .
H26F H 0.6394 0.9068 -0.0467 0.163 Uiso 1 1 calc R . .
H26G H 0.6326 0.8496 0.0086 0.163 Uiso 1 1 calc R . .
H26H H 0.7496 0.8309 -0.0192 0.163 Uiso 1 1 calc R . .
N31 N 0.8184(15) 0.9948(13) 0.2579(7) 0.041(5) Uiso 1 1 d U . .
P31 P 0.6965(5) 1.0417(5) 0.2889(3) 0.0456(18) Uani 1 1 d U . .
N32 N 0.8892(15) 0.8288(12) 0.3245(7) 0.041(5) Uiso 1 1 d U . .
P32 P 0.9074(5) 0.8832(4) 0.2685(2) 0.0385(17) Uani 1 1 d U B .
N33 N 0.6785(15) 0.9707(13) 0.3364(7) 0.049(5) Uiso 1 1 d U . .
P33 P 0.7783(5) 0.8791(4) 0.3611(2) 0.0410(18) Uani 1 1 d U . .
N310 N 0.6613(14) 1.1601(12) 0.3177(7) 0.046(5) Uiso 1 1 d U . .
H310 H 0.6370 1.1700 0.3518 0.056 Uiso 1 1 calc R . .
C311 C 0.670(2) 1.2415(17) 0.2891(10) 0.065(7) Uiso 1 1 d U . .
H31A H 0.6713 1.2284 0.2496 0.078 Uiso 1 1 calc R . .
H31B H 0.7394 1.2450 0.2973 0.078 Uiso 1 1 calc R . .
C312 C 0.572(2) 1.3472(17) 0.3036(9) 0.063(7) Uiso 1 1 d U . .
H312 H 0.5018 1.3449 0.2931 0.076 Uiso 1 1 calc R . .
C313 C 0.591(2) 1.429(2) 0.2688(11) 0.101(10) Uiso 1 1 d U . .
H31C H 0.5964 1.4107 0.2303 0.151 Uiso 1 1 calc R . .
H31D H 0.6599 1.4319 0.2788 0.151 Uiso 1 1 calc R . .
H31E H 0.5301 1.4961 0.2754 0.151 Uiso 1 1 calc R . .
C314 C 0.564(2) 1.372(2) 0.3615(10) 0.091(9) Uiso 1 1 d U . .
H31F H 0.4999 1.4369 0.3689 0.136 Uiso 1 1 calc R . .
H31G H 0.6304 1.3778 0.3717 0.136 Uiso 1 1 calc R . .
H31H H 0.5550 1.3171 0.3826 0.136 Uiso 1 1 calc R . .
N320 N 1.0286(14) 0.8913(12) 0.2650(6) 0.037(5) Uiso 1 1 d U . .
H320 H 1.0834 0.8509 0.2434 0.044 Uiso 1 1 calc R . .
C321 C 1.0393(16) 0.9713(14) 0.3006(8) 0.030(6) Uiso 1 1 d U . .
H32A H 1.0409 0.9501 0.3391 0.036 Uiso 1 1 calc R . .
H32B H 0.9746 1.0374 0.2968 0.036 Uiso 1 1 calc R . .
C322 C 1.147(2) 0.986(2) 0.2848(11) 0.082(9) Uiso 1 1 d U . .
H322 H 1.1466 1.0032 0.2454 0.098 Uiso 1 1 calc R . .
C323 C 1.139(2) 1.078(2) 0.3179(11) 0.096(9) Uiso 1 1 d U . .
H32C H 1.2020 1.0944 0.3079 0.143 Uiso 1 1 calc R . .
H32D H 1.1400 1.0626 0.3567 0.143 Uiso 1 1 calc R . .
H32E H 1.0710 1.1378 0.3103 0.143 Uiso 1 1 calc R . .
C324 C 1.241(2) 0.897(2) 0.2936(11) 0.095(9) Uiso 1 1 d U . .
H32F H 1.3061 0.9086 0.2832 0.142 Uiso 1 1 calc R . .
H32G H 1.2400 0.8409 0.2716 0.142 Uiso 1 1 calc R . .
H32H H 1.2424 0.8789 0.3321 0.142 Uiso 1 1 calc R . .
N330 N 0.8068(17) 0.9195(14) 0.4202(8) 0.067(6) Uiso 1 1 d U . .
H330 H 0.8762 0.8994 0.4276 0.081 Uiso 1 1 calc R . .
C331 C 0.724(2) 0.985(2) 0.4601(11) 0.086(9) Uiso 1 1 d U . .
H33A H 0.6582 1.0305 0.4407 0.103 Uiso 1 1 calc R . .
H33B H 0.7024 0.9418 0.4849 0.103 Uiso 1 1 calc R . .
C332 C 0.759(2) 1.048(2) 0.4917(11) 0.080(8) Uiso 1 1 d U . .
H332 H 0.8328 1.0029 0.5056 0.096 Uiso 1 1 calc R . .
C333 C 0.772(2) 1.133(2) 0.4623(11) 0.097(10) Uiso 1 1 d U . .
H33C H 0.7969 1.1708 0.4870 0.146 Uiso 1 1 calc R . .
H33D H 0.7010 1.1793 0.4483 0.146 Uiso 1 1 calc R . .
H33E H 0.8257 1.1050 0.4319 0.146 Uiso 1 1 calc R . .
C334 C 0.680(3) 1.091(2) 0.5414(12) 0.118(12) Uiso 1 1 d U . .
H33F H 0.7058 1.1323 0.5637 0.177 Uiso 1 1 calc R . .
H33G H 0.6774 1.0345 0.5629 0.177 Uiso 1 1 calc R . .
H33H H 0.6066 1.1347 0.5292 0.177 Uiso 1 1 calc R . .
N340 N 0.6105(15) 1.0689(13) 0.2378(7) 0.052(5) Uiso 1 1 d U . .
H340 H 0.6400 1.0617 0.2046 0.062 Uiso 1 1 calc R . .
C341 C 0.492(2) 1.1031(18) 0.2427(10) 0.062(7) Uiso 1 1 d U . .
H34A H 0.4617 1.1549 0.2722 0.074 Uiso 1 1 calc R . .
H34B H 0.4752 1.0440 0.2531 0.074 Uiso 1 1 calc R . .
C342 C 0.436(2) 1.1479(18) 0.1923(10) 0.067(7) Uiso 1 1 d U . .
H342 H 0.4635 1.0943 0.1630 0.080 Uiso 1 1 calc R . .
C343 C 0.313(2) 1.1753(18) 0.2050(10) 0.074(8) Uiso 1 1 d U . .
H34C H 0.2721 1.2022 0.1722 0.111 Uiso 1 1 calc R . .
H34D H 0.2854 1.2275 0.2338 0.111 Uiso 1 1 calc R . .
H34E H 0.3044 1.1137 0.2169 0.111 Uiso 1 1 calc R . .
C344 C 0.456(2) 1.2425(18) 0.1728(10) 0.083(9) Uiso 1 1 d U . .
H34F H 0.4208 1.2667 0.1383 0.124 Uiso 1 1 calc R . .
H34G H 0.5350 1.2230 0.1679 0.124 Uiso 1 1 calc R . .
H34H H 0.4246 1.2975 0.2001 0.124 Uiso 1 1 calc R . .
N350 N 0.9259(13) 0.8005(11) 0.2195(6) 0.032(4) Uiso 1 1 d DU . .
H350 H 0.9527 0.8141 0.1887 0.039 Uiso 1 1 calc R A 1
C351 C 0.905(2) 0.7072(19) 0.2180(12) 0.053(9) Uiso 0.71(2) 1 d PDU B 1
H35A H 0.9739 0.6491 0.2051 0.064 Uiso 0.71(2) 1 calc PR B 1
H35B H 0.8880 0.6915 0.2556 0.064 Uiso 0.71(2) 1 calc PR B 1
C352 C 0.818(2) 0.7133(17) 0.1840(12) 0.047(10) Uiso 0.71(2) 1 d PDU B 1
H352 H 0.8399 0.7226 0.1458 0.056 Uiso 0.71(2) 1 calc PR B 1
C353 C 0.791(3) 0.616(2) 0.1844(14) 0.078(12) Uiso 0.71(2) 1 d PDU B 1
H35C H 0.7314 0.6274 0.1598 0.117 Uiso 0.71(2) 1 calc PR B 1
H35D H 0.7676 0.6052 0.2213 0.117 Uiso 0.71(2) 1 calc PR B 1
H35E H 0.8563 0.5557 0.1723 0.117 Uiso 0.71(2) 1 calc PR B 1
C354 C 0.701(2) 0.802(2) 0.1967(14) 0.075(12) Uiso 0.71(2) 1 d PDU B 1
H35F H 0.6490 0.7989 0.1709 0.112 Uiso 0.71(2) 1 calc PR B 1
H35G H 0.7054 0.8687 0.1933 0.112 Uiso 0.71(2) 1 calc PR B 1
H35H H 0.6758 0.7950 0.2338 0.112 Uiso 0.71(2) 1 calc PR B 1
C355 C 0.819(3) 0.794(3) 0.213(2) 0.034(15) Uiso 0.29(2) 1 d PDU B 2
H35I H 0.7814 0.8028 0.2497 0.040 Uiso 0.29(2) 1 calc PR B 2
H35J H 0.7728 0.8518 0.1905 0.040 Uiso 0.29(2) 1 calc PR B 2
C356 C 0.831(4) 0.698(4) 0.189(2) 0.052(18) Uiso 0.29(2) 1 d PDU B 2
H356 H 0.8743 0.6902 0.1543 0.063 Uiso 0.29(2) 1 calc PR B 2
C357 C 0.724(5) 0.687(5) 0.176(3) 0.08(3) Uiso 0.29(2) 1 d PDU B 2
H35K H 0.7429 0.6235 0.1554 0.121 Uiso 0.29(2) 1 calc PR B 2
H35L H 0.6765 0.7457 0.1554 0.121 Uiso 0.29(2) 1 calc PR B 2
H35M H 0.6849 0.6831 0.2105 0.121 Uiso 0.29(2) 1 calc PR B 2
C358 C 0.895(6) 0.600(4) 0.224(3) 0.09(3) Uiso 0.29(2) 1 d PDU B 2
H35N H 0.9082 0.5388 0.2023 0.137 Uiso 0.29(2) 1 calc PR B 2
H35O H 0.8506 0.6013 0.2568 0.137 Uiso 0.29(2) 1 calc PR B 2
H35P H 0.9649 0.5993 0.2339 0.137 Uiso 0.29(2) 1 calc PR B 2
N360 N 0.7339(19) 0.7938(16) 0.3848(9) 0.089(7) Uiso 1 1 d U . .
H360 H 0.7503 0.7697 0.4178 0.106 Uiso 1 1 calc R . .
C361 C 0.674(3) 0.761(2) 0.3554(12) 0.106(10) Uiso 1 1 d U . .
H36A H 0.7245 0.7017 0.3330 0.127 Uiso 1 1 calc R . .
H36B H 0.6314 0.8161 0.3303 0.127 Uiso 1 1 calc R . .
C362 C 0.587(2) 0.725(2) 0.3914(12) 0.090(9) Uiso 1 1 d U . .
H362 H 0.6291 0.6734 0.4189 0.108 Uiso 1 1 calc R . .
C363 C 0.504(4) 0.810(3) 0.4191(17) 0.196(19) Uiso 1 1 d U . .
H36C H 0.4583 0.7868 0.4426 0.294 Uiso 1 1 calc R . .
H36D H 0.4579 0.8590 0.3925 0.294 Uiso 1 1 calc R . .
H36E H 0.5378 0.8445 0.4413 0.294 Uiso 1 1 calc R . .
C364 C 0.546(3) 0.674(3) 0.3511(15) 0.165(16) Uiso 1 1 d U . .
H36F H 0.4980 0.6464 0.3698 0.248 Uiso 1 1 calc R . .
H36G H 0.6086 0.6170 0.3332 0.248 Uiso 1 1 calc R . .
H36H H 0.5050 0.7233 0.3237 0.248 Uiso 1 1 calc R . .
N41 N 0.9937(15) 0.6967(13) 0.4642(7) 0.051(5) Uiso 1 1 d U . .
P41 P 1.1081(5) 0.6776(5) 0.4315(3) 0.0514(19) Uani 1 1 d U . .
N42 N 1.0880(14) 0.5164(12) 0.5199(7) 0.041(5) Uiso 1 1 d U . .
P42 P 0.9778(5) 0.6058(4) 0.4949(2) 0.0420(17) Uani 1 1 d U . .
N43 N 1.2128(15) 0.5807(13) 0.4506(7) 0.051(5) Uiso 1 1 d U . .
P43 P 1.2044(5) 0.4937(5) 0.4888(2) 0.0437(17) Uani 1 1 d U . .
N410 N 1.1266(18) 0.7858(15) 0.4349(9) 0.083(7) Uiso 1 1 d U . .
H410 H 1.1270 0.8195 0.4048 0.099 Uiso 1 1 calc R . .
C411 C 1.141(3) 0.823(2) 0.4833(12) 0.110(10) Uiso 1 1 d U . .
H41A H 1.1949 0.7651 0.5036 0.133 Uiso 1 1 calc R . .
H41B H 1.0706 0.8487 0.5048 0.133 Uiso 1 1 calc R . .
C412 C 1.181(2) 0.9092(18) 0.4796(10) 0.065(7) Uiso 1 1 d U . .
H412 H 1.2348 0.8957 0.4480 0.078 Uiso 1 1 calc R . .
C413 C 1.234(2) 0.917(2) 0.5304(11) 0.100(10) Uiso 1 1 d U . .
H41C H 1.2625 0.9696 0.5258 0.150 Uiso 1 1 calc R . .
H41D H 1.2941 0.8509 0.5379 0.150 Uiso 1 1 calc R . .
H41E H 1.1793 0.9366 0.5608 0.150 Uiso 1 1 calc R . .
C414 C 1.080(3) 1.010(2) 0.4706(13) 0.142(13) Uiso 1 1 d U . .
H41F H 1.1028 1.0656 0.4638 0.213 Uiso 1 1 calc R . .
H41G H 1.0301 1.0263 0.5030 0.213 Uiso 1 1 calc R . .
H41H H 1.0414 1.0021 0.4392 0.213 Uiso 1 1 calc R . .
N420 N 0.8928(14) 0.6495(12) 0.5477(7) 0.044(5) Uiso 1 1 d U . .
H420 H 0.9135 0.6204 0.5793 0.053 Uiso 1 1 calc R . .
C421 C 0.7840(19) 0.7345(16) 0.5448(9) 0.055(7) Uiso 1 1 d U . .
H42A H 0.7581 0.7373 0.5076 0.066 Uiso 1 1 calc R . .
H42B H 0.7903 0.7996 0.5517 0.066 Uiso 1 1 calc R . .
C422 C 0.6981(18) 0.7262(15) 0.5855(9) 0.045(6) Uiso 1 1 d U . .
H422 H 0.7268 0.7176 0.6228 0.054 Uiso 1 1 calc R . .
C423 C 0.675(2) 0.6359(17) 0.5724(9) 0.069(8) Uiso 1 1 d U . .
H42C H 0.6224 0.6303 0.5997 0.104 Uiso 1 1 calc R . .
H42D H 0.7432 0.5732 0.5724 0.104 Uiso 1 1 calc R . .
H42E H 0.6438 0.6449 0.5364 0.104 Uiso 1 1 calc R . .
C424 C 0.593(2) 0.8262(17) 0.5838(10) 0.070(8) Uiso 1 1 d U . .
H42F H 0.5393 0.8241 0.6114 0.106 Uiso 1 1 calc R . .
H42G H 0.5626 0.8337 0.5478 0.106 Uiso 1 1 calc R . .
H42H H 0.6106 0.8846 0.5911 0.106 Uiso 1 1 calc R . .
N430 N 1.2880(15) 0.4579(12) 0.5375(7) 0.048(5) Uiso 1 1 d U . .
H430 H 1.2597 0.4658 0.5710 0.058 Uiso 1 1 calc R . .
C431 C 1.406(2) 0.4139(18) 0.5303(10) 0.064(7) Uiso 1 1 d U . .
H43A H 1.4249 0.3844 0.4931 0.077 Uiso 1 1 calc R . .
H43B H 1.4356 0.3560 0.5559 0.077 Uiso 1 1 calc R . .
C432 C 1.463(3) 0.479(2) 0.5374(13) 0.117(11) Uiso 1 1 d U . .
H432 H 1.4572 0.4779 0.5780 0.140 Uiso 1 1 calc R . .
C433 C 1.417(2) 0.5866(18) 0.5338(10) 0.083(9) Uiso 1 1 d U . .
H43C H 1.4662 0.6126 0.5499 0.124 Uiso 1 1 calc R . .
H43D H 1.3456 0.6155 0.5535 0.124 Uiso 1 1 calc R . .
H43E H 1.4079 0.6067 0.4956 0.124 Uiso 1 1 calc R . .
C434 C 1.593(2) 0.415(2) 0.5338(11) 0.098(10) Uiso 1 1 d U . .
H43F H 1.6284 0.4568 0.5471 0.148 Uiso 1 1 calc R . .
H43G H 1.6175 0.3945 0.4959 0.148 Uiso 1 1 calc R . .
H43H H 1.6129 0.3528 0.5561 0.148 Uiso 1 1 calc R . .
N440 N 1.0974(17) 0.6678(13) 0.3667(7) 0.064(6) Uiso 1 1 d U . .
H440 H 1.0328 0.6847 0.3529 0.077 Uiso 1 1 calc R . .
C441 C 1.197(3) 0.631(2) 0.3320(13) 0.127(11) Uiso 1 1 d U . .
H44A H 1.2572 0.5832 0.3538 0.153 Uiso 1 1 calc R . .
H44B H 1.2134 0.6900 0.3229 0.153 Uiso 1 1 calc R . .
C442 C 1.200(3) 0.577(2) 0.2800(13) 0.113(11) Uiso 1 1 d U . .
H442 H 1.1262 0.6161 0.2649 0.136 Uiso 1 1 calc R . .
C443 C 1.204(3) 0.468(2) 0.2934(12) 0.119(12) Uiso 1 1 d U . .
H44C H 1.1969 0.4351 0.2600 0.179 Uiso 1 1 calc R . .
H44D H 1.1435 0.4749 0.3193 0.179 Uiso 1 1 calc R . .
H44E H 1.2740 0.4250 0.3094 0.179 Uiso 1 1 calc R . .
C444 C 1.273(3) 0.578(2) 0.2396(13) 0.127(12) Uiso 1 1 d U . .
H44F H 1.2652 0.5431 0.2072 0.191 Uiso 1 1 calc R . .
H44G H 1.3484 0.5420 0.2520 0.191 Uiso 1 1 calc R . .
H44H H 1.2593 0.6489 0.2307 0.191 Uiso 1 1 calc R . .
N450 N 0.912(2) 0.5726(19) 0.4533(9) 0.099(8) Uiso 1 1 d U . .
H450 H 0.8755 0.6208 0.4302 0.119 Uiso 1 1 calc R . .
C451 C 0.903(4) 0.495(3) 0.4474(16) 0.169(15) Uiso 1 1 d U . .
H45A H 0.8330 0.5056 0.4671 0.203 Uiso 1 1 calc R . .
H45B H 0.9616 0.4438 0.4687 0.203 Uiso 1 1 calc R . .
C452 C 0.903(4) 0.439(3) 0.3959(18) 0.155(14) Uiso 1 1 d U . .
H452 H 0.8217 0.4770 0.3940 0.186 Uiso 1 1 calc R . .
C453 C 0.893(3) 0.338(2) 0.4195(12) 0.115(11) Uiso 1 1 d U . .
H45C H 0.8866 0.2972 0.3894 0.172 Uiso 1 1 calc R . .
H45D H 0.8273 0.3586 0.4439 0.172 Uiso 1 1 calc R . .
H45E H 0.9580 0.2972 0.4397 0.172 Uiso 1 1 calc R . .
C454 C 0.917(3) 0.435(3) 0.3403(16) 0.168(15) Uiso 1 1 d U . .
H45F H 0.8916 0.3856 0.3260 0.251 Uiso 1 1 calc R . .
H45G H 0.9947 0.4135 0.3299 0.251 Uiso 1 1 calc R . .
H45H H 0.8740 0.5030 0.3252 0.251 Uiso 1 1 calc R . .
N460 N 1.2525(14) 0.3901(12) 0.4484(7) 0.049(5) Uiso 1 1 d U . .
H460 H 1.2771 0.3950 0.4153 0.058 Uiso 1 1 calc R . .
C461 C 1.255(2) 0.2958(18) 0.4656(10) 0.076(8) Uiso 1 1 d U . .
H46A H 1.1885 0.2899 0.4531 0.091 Uiso 1 1 calc R . .
H46B H 1.2509 0.2952 0.5059 0.091 Uiso 1 1 calc R . .
C462 C 1.356(2) 0.2018(19) 0.4453(10) 0.071(8) Uiso 1 1 d U . .
H462 H 1.4198 0.2130 0.4586 0.086 Uiso 1 1 calc R . .
C463 C 1.371(3) 0.099(2) 0.4675(12) 0.123(12) Uiso 1 1 d U . .
H46C H 1.4400 0.0463 0.4524 0.184 Uiso 1 1 calc R . .
H46D H 1.3097 0.0841 0.4573 0.184 Uiso 1 1 calc R . .
H46E H 1.3734 0.1005 0.5071 0.184 Uiso 1 1 calc R . .
C464 C 1.373(3) 0.195(2) 0.3883(12) 0.125(12) Uiso 1 1 d U . .
H46F H 1.4423 0.1370 0.3785 0.187 Uiso 1 1 calc R . .
H46G H 1.3750 0.2587 0.3745 0.187 Uiso 1 1 calc R . .
H46H H 1.3123 0.1854 0.3722 0.187 Uiso 1 1 calc R . .
N51 N 1.1870(12) 0.4828(11) 0.6551(6) 0.027(4) Uiso 1 1 d U . .
P51 P 1.1519(5) 0.3927(4) 0.6701(2) 0.0353(16) Uani 1 1 d U . .
N52 N 1.0458(15) 0.6083(13) 0.7339(7) 0.054(5) Uiso 1 1 d U . .
P52 P 1.1319(5) 0.5949(4) 0.6838(2) 0.0360(16) Uani 1 1 d U . .
N53 N 1.0751(12) 0.4070(10) 0.7257(6) 0.025(4) Uiso 1 1 d U . .
P53 P 1.0268(5) 0.5132(4) 0.7594(2) 0.0342(16) Uani 1 1 d U . .
N510 N 1.2586(12) 0.2806(10) 0.6775(6) 0.028(4) Uiso 1 1 d U . .
H510 H 1.2627 0.2452 0.7074 0.034 Uiso 1 1 calc R . .
C511 C 1.3433(18) 0.2411(15) 0.6362(9) 0.051(7) Uiso 1 1 d U . .
H51A H 1.3959 0.2722 0.6403 0.061 Uiso 1 1 calc R . .
H51B H 1.3109 0.2609 0.6003 0.061 Uiso 1 1 calc R . .
C512 C 1.406(2) 0.1220(17) 0.6385(9) 0.058(7) Uiso 1 1 d U . .
H512 H 1.4617 0.0999 0.6075 0.070 Uiso 1 1 calc R . .
C513 C 1.3290(19) 0.0676(16) 0.6316(9) 0.060(7) Uiso 1 1 d U . .
H51C H 1.3714 -0.0068 0.6338 0.090 Uiso 1 1 calc R . .
H51D H 1.2957 0.0850 0.5962 0.090 Uiso 1 1 calc R . .
H51E H 1.2712 0.0903 0.6605 0.090 Uiso 1 1 calc R . .
C514 C 1.468(2) 0.0853(18) 0.6915(9) 0.076(8) Uiso 1 1 d U . .
H51F H 1.5047 0.0101 0.6914 0.113 Uiso 1 1 calc R . .
H51G H 1.4157 0.1089 0.7228 0.113 Uiso 1 1 calc R . .
H51H H 1.5227 0.1135 0.6938 0.113 Uiso 1 1 calc R . .
N520 N 1.2250(13) 0.6326(11) 0.7116(6) 0.032(4) Uiso 1 1 d U . .
H520 H 1.2165 0.6516 0.7459 0.038 Uiso 1 1 calc R . .
C521 C 1.318(2) 0.6332(17) 0.6788(9) 0.063(7) Uiso 1 1 d U . .
H52A H 1.3784 0.5638 0.6778 0.076 Uiso 1 1 calc R . .
H52B H 1.2956 0.6535 0.6411 0.076 Uiso 1 1 calc R . .
C522 C 1.353(3) 0.706(3) 0.7026(13) 0.115(11) Uiso 1 1 d U . .
H522 H 1.4295 0.6736 0.6862 0.138 Uiso 1 1 calc R . .
C523 C 1.329(3) 0.797(3) 0.6817(14) 0.148(14) Uiso 1 1 d U . .
H52C H 1.3724 0.8280 0.6984 0.221 Uiso 1 1 calc R . .
H52D H 1.2506 0.8399 0.6886 0.221 Uiso 1 1 calc R . .
H52E H 1.3456 0.7897 0.6425 0.221 Uiso 1 1 calc R . .
C524 C 1.386(2) 0.6930(17) 0.7589(9) 0.064(7) Uiso 1 1 d U . .
H52F H 1.4224 0.7374 0.7663 0.095 Uiso 1 1 calc R . .
H52G H 1.4357 0.6213 0.7649 0.095 Uiso 1 1 calc R . .
H52H H 1.3202 0.7117 0.7832 0.095 Uiso 1 1 calc R . .
N530 N 1.0785(13) 0.4829(11) 0.8202(6) 0.037(4) Uiso 1 1 d U . .
H530 H 1.0378 0.5088 0.8500 0.044 Uiso 1 1 calc R . .
C531 C 1.2029(18) 0.4063(16) 0.8232(9) 0.053(6) Uiso 1 1 d U . .
H53A H 1.2114 0.3351 0.8178 0.064 Uiso 1 1 calc R . .
H53B H 1.2468 0.4219 0.7941 0.064 Uiso 1 1 calc R . .
C532 C 1.2422(19) 0.4165(15) 0.8765(8) 0.047(6) Uiso 1 1 d U . .
H532 H 1.1849 0.4267 0.9060 0.057 Uiso 1 1 calc R . .
C533 C 1.277(2) 0.5030(19) 0.8753(11) 0.091(9) Uiso 1 1 d U . .
H53C H 1.3066 0.5075 0.9104 0.137 Uiso 1 1 calc R . .
H53D H 1.2138 0.5675 0.8684 0.137 Uiso 1 1 calc R . .
H53E H 1.3339 0.4905 0.8464 0.137 Uiso 1 1 calc R . .
C534 C 1.344(2) 0.319(2) 0.8849(11) 0.101(10) Uiso 1 1 d U . .
H53F H 1.3755 0.3240 0.9193 0.151 Uiso 1 1 calc R . .
H53G H 1.3978 0.3102 0.8549 0.151 Uiso 1 1 calc R . .
H53H H 1.3246 0.2605 0.8859 0.151 Uiso 1 1 calc R . .
N540 N 1.0945(12) 0.3787(10) 0.6155(6) 0.025(4) Uiso 1 1 d U . .
H540 H 1.0848 0.4225 0.5888 0.029 Uiso 1 1 calc R . .
C541 C 1.0585(15) 0.2962(13) 0.6092(8) 0.029(5) Uiso 1 1 d U . .
H54A H 1.0741 0.2542 0.6425 0.035 Uiso 1 1 calc R . .
H54B H 1.1012 0.2513 0.5785 0.035 Uiso 1 1 calc R . .
C542 C 0.9330(17) 0.3374(15) 0.5985(8) 0.040(6) Uiso 1 1 d U . .
H542 H 0.9150 0.3873 0.5679 0.048 Uiso 1 1 calc R . .
C543 C 0.9098(19) 0.2444(15) 0.5822(8) 0.055(7) Uiso 1 1 d U . .
H54C H 0.8318 0.2680 0.5752 0.082 Uiso 1 1 calc R . .
H54D H 0.9289 0.1946 0.6118 0.082 Uiso 1 1 calc R . .
H54E H 0.9541 0.2120 0.5494 0.082 Uiso 1 1 calc R . .
C544 C 0.8662(19) 0.3902(16) 0.6484(8) 0.059(7) Uiso 1 1 d U . .
H54F H 0.7880 0.4166 0.6412 0.089 Uiso 1 1 calc R . .
H54G H 0.8841 0.4473 0.6582 0.089 Uiso 1 1 calc R . .
H54H H 0.8829 0.3413 0.6784 0.089 Uiso 1 1 calc R . .
N550 N 1.0821(13) 0.6767(12) 0.6331(6) 0.041(5) Uiso 1 1 d U . .
H550 H 1.0710 0.6539 0.6020 0.049 Uiso 1 1 calc R . .
C551 C 1.0553(19) 0.7906(16) 0.6396(9) 0.060(7) Uiso 1 1 d U . .
H55A H 1.0657 0.8036 0.6778 0.072 Uiso 1 1 calc R . .
H55B H 1.1091 0.8060 0.6167 0.072 Uiso 1 1 calc R . .
C552 C 0.943(2) 0.8638(17) 0.6251(10) 0.063(7) Uiso 1 1 d U . .
H552 H 0.9317 0.8515 0.5864 0.076 Uiso 1 1 calc R . .
C553 C 0.933(2) 0.9770(16) 0.6311(9) 0.062(7) Uiso 1 1 d U . .
H55C H 0.8616 1.0258 0.6192 0.093 Uiso 1 1 calc R . .
H55D H 0.9915 0.9846 0.6085 0.093 Uiso 1 1 calc R . .
H55E H 0.9410 0.9907 0.6691 0.093 Uiso 1 1 calc R . .
C554 C 0.8524(19) 0.8576(16) 0.6600(9) 0.060(7) Uiso 1 1 d U . .
H55F H 0.7816 0.9057 0.6467 0.090 Uiso 1 1 calc R . .
H55G H 0.8590 0.8755 0.6975 0.090 Uiso 1 1 calc R . .
H55H H 0.8571 0.7877 0.6586 0.090 Uiso 1 1 calc R . .
N560 N 0.8910(15) 0.5584(12) 0.7770(7) 0.048(5) Uiso 1 1 d U . .
H560 H 0.8734 0.5356 0.8076 0.057 Uiso 1 1 calc R . .
C561 C 0.8048(17) 0.6277(15) 0.7481(8) 0.041(6) Uiso 1 1 d U . .
H56A H 0.7742 0.5887 0.7266 0.049 Uiso 1 1 calc R . .
H56B H 0.8345 0.6639 0.7221 0.049 Uiso 1 1 calc R . .
C562 C 0.7130(18) 0.7066(16) 0.7819(8) 0.047(6) Uiso 1 1 d U . .
H562 H 0.6784 0.6722 0.8071 0.057 Uiso 1 1 calc R . .
C563 C 0.7680(18) 0.7622(15) 0.8148(8) 0.055(7) Uiso 1 1 d U . .
H56C H 0.7132 0.8120 0.8398 0.082 Uiso 1 1 calc R . .
H56D H 0.7989 0.7979 0.7899 0.082 Uiso 1 1 calc R . .
H56E H 0.8268 0.7117 0.8357 0.082 Uiso 1 1 calc R . .
C564 C 0.6252(19) 0.7858(16) 0.7466(9) 0.061(7) Uiso 1 1 d U . .
H56F H 0.5651 0.8335 0.7702 0.092 Uiso 1 1 calc R . .
H56G H 0.5964 0.7501 0.7224 0.092 Uiso 1 1 calc R . .
H56H H 0.6582 0.8241 0.7249 0.092 Uiso 1 1 calc R . .

loop_
_atom_site_aniso_label
_atom_site_aniso_U_11
_atom_site_aniso_U_22
_atom_site_aniso_U_33
_atom_site_aniso_U_23
_atom_site_aniso_U_13
_atom_site_aniso_U_12
P11 0.036(4) 0.035(4) 0.036(4) 0.003(3) -0.004(3) -0.019(3)
P12 0.021(4) 0.039(4) 0.046(4) -0.006(3) 0.008(3) -0.018(3)
P13 0.024(4) 0.036(4) 0.049(4) 0.003(3) -0.005(3) -0.022(3)
P21 0.024(4) 0.035(4) 0.041(4) -0.001(3) 0.001(3) -0.008(3)
P22 0.019(4) 0.025(4) 0.044(4) 0.000(3) -0.002(3) -0.002(3)
P23 0.021(4) 0.035(4) 0.040(4) 0.000(3) -0.002(3) 0.000(3)
P31 0.027(4) 0.039(4) 0.055(4) 0.009(3) 0.003(4) 0.001(3)
P32 0.022(4) 0.042(4) 0.044(4) -0.003(3) 0.000(3) -0.005(3)
P33 0.038(4) 0.037(4) 0.045(4) 0.009(3) 0.001(4) -0.013(4)
P41 0.047(5) 0.035(4) 0.057(5) 0.002(3) 0.007(4) -0.003(4)
P42 0.037(4) 0.045(4) 0.034(4) 0.001(3) -0.006(3) -0.006(3)
P43 0.035(4) 0.048(4) 0.040(4) 0.012(3) -0.004(3) -0.009(3)
P51 0.024(4) 0.023(3) 0.050(4) 0.005(3) -0.001(3) 0.000(3)
P52 0.024(4) 0.031(4) 0.048(4) 0.000(3) 0.004(3) -0.007(3)
P53 0.029(4) 0.035(4) 0.041(4) 0.006(3) 0.004(3) -0.017(3)

loop_
_atom_type_symbol
_atom_type_description
_atom_type_scat_dispersion_real
_atom_type_scat_dispersion_imag
_atom_type_scat_source
C C 0.0033 0.0016 'International Tables Vol C Tables 4.2.6.8 and 6.1.1.4'
H H 0.0000 0.0000 'International Tables Vol C Tables 4.2.6.8 and 6.1.1.4'
N N 0.0061 0.0033 'International Tables Vol C Tables 4.2.6.8 and 6.1.1.4'
P P 0.1023 0.0942 'International Tables Vol C Tables 4.2.6.8 and 6.1.1.4'

loop_
_geom_angle_atom_site_label_1
_geom_angle_atom_site_label_2
_geom_angle_atom_site_label_3
_geom_angle
_geom_angle_site_symmetry_1
_geom_angle_site_symmetry_3
_geom_angle_publ_flag
P11 N11 P12 125.2(10) . . ?
N11 P11 N13 117.0(9) . . ?
N11 P11 N140 107.4(8) . . ?
N13 P11 N140 109.9(8) . . ?
N11 P11 N110 111.8(8) . . ?
N13 P11 N110 106.7(8) . . ?
N140 P11 N110 103.2(9) . . ?
P13 N12 P12 126.0(10) . . ?
N12 P12 N11 113.7(9) . . ?
N12 P12 N150 107.2(8) . . ?
N11 P12 N150 114.5(8) . . ?
N12 P12 N120 112.8(8) . . ?
N11 P12 N120 106.3(8) . . ?
N150 P12 N120 101.9(8) . . ?
P13 N13 P11 122.5(10) . . ?
N12 P13 N13 115.6(8) . . ?
N12 P13 N130 108.2(8) . . ?
N13 P13 N130 113.1(8) . . ?
N12 P13 N160 112.7(8) . . ?
N13 P13 N160 104.0(8) . . ?
N130 P13 N160 102.5(7) . . ?
C111 N110 P11 121.3(13) . . ?
N110 C111 C112 115.4(14) . . ?
C114 C112 C113 111.8(16) . . ?
C114 C112 C111 109.1(16) . . ?
C113 C112 C111 107.7(17) . . ?
C121 N120 P12 121.4(13) . . ?
N120 C121 C122 114.2(18) . . ?
C124 C122 C121 117(2) . . ?
C124 C122 C123 107(3) . . ?
C121 C122 C123 110.5(19) . . ?
C131 N130 P13 121.0(12) . . ?
N130 C131 C132 112.0(15) . . ?
C134 C132 C131 111.5(17) . . ?
C134 C132 C133 111.7(19) . . ?
C131 C132 C133 106.1(15) . . ?
C141 N140 P11 122.1(13) . . ?
N140 C141 C142 117.1(17) . . ?
C141 C142 C144 113.7(19) . . ?
C141 C142 C143 109.3(19) . . ?
C144 C142 C143 111.1(19) . . ?
C151 N150 P12 118.8(13) . . ?
N150 C151 C152 116.2(17) . . ?
C151 C152 C153 112.5(19) . . ?
C151 C152 C154 108.0(17) . . ?
C153 C152 C154 111.0(17) . . ?
C161 N160 P13 115.6(12) . . ?
C162 C161 N160 112.3(17) . . ?
C161 C162 C163 115.4(16) . . ?
C161 C162 C164 109.1(17) . . ?
C163 C162 C164 108.5(16) . . ?
P21 N21 P22 123.2(11) . . ?
N21 P21 N210 117.5(9) . . ?
N21 P21 N23 115.4(10) . . ?
N210 P21 N23 103.8(9) . . ?
N21 P21 N240 104.4(8) . . ?
N210 P21 N240 101.3(8) . . ?
N23 P21 N240 113.9(8) . . ?
P23 N22 P22 122.0(10) . . ?
N21 P22 N250 110.1(8) . . ?
N21 P22 N22 115.1(8) . . ?
N250 P22 N22 106.5(9) . . ?
N21 P22 N220 107.4(9) . . ?
N250 P22 N220 105.4(8) . . ?
N22 P22 N220 112.0(8) . . ?
N23 P23 N22 116.1(9) . . ?
N23 P23 N230 114.8(9) . . ?
N22 P23 N230 105.8(8) . . ?
N23 P23 N260 106.1(8) . . ?
N22 P23 N260 112.7(9) . . ?
N230 P23 N260 100.4(9) . . ?
P23 N23 P21 123.7(10) . . ?
C211 N210 P21 122.4(15) . . ?
N210 C211 C212 114.9(17) . . ?
C211 C212 C213 117.8(18) . . ?
C211 C212 C214 108.2(17) . . ?
C213 C212 C214 108.9(18) . . ?
C221 N220 P22 119.9(13) . . ?
N220 C221 C222 109.7(16) . . ?
C223 C222 C224 112(2) . . ?
C223 C222 C221 110.9(17) . . ?
C224 C222 C221 107.5(17) . . ?
C231 N230 P23 118.9(14) . . ?
C232 C231 N230 120(3) . . ?
C231 C232 C234 131(3) . . ?
C231 C232 C233 118(3) . . ?
C234 C232 C233 110(3) . . ?
C241 N240 P21 121.0(14) . . ?
N240 C241 C242 111.0(18) . . ?
C244 C242 C241 107.1(18) . . ?
C244 C242 C243 112.5(18) . . ?
C241 C242 C243 107.1(18) . . ?
C251 N250 P22 123.9(14) . . ?
N250 C251 C252 114.7(16) . . ?
C251 C252 C253 110.8(16) . . ?
C251 C252 C254 110.6(16) . . ?
C253 C252 C254 110.8(17) . . ?
C261 N260 P23 120.5(14) . . ?
N260 C261 C262 114.0(17) . . ?
C261 C262 C263 117(2) . . ?
C261 C262 C264 109(2) . . ?
C263 C262 C264 108(2) . . ?
P32 N31 P31 122.7(10) . . ?
N33 P31 N31 115.4(10) . . ?
N33 P31 N340 115.5(9) . . ?
N31 P31 N340 103.6(9) . . ?
N33 P31 N310 106.1(9) . . ?
N31 P31 N310 113.4(9) . . ?
N340 P31 N310 102.3(9) . . ?
P33 N32 P32 121.3(11) . . ?
N31 P32 N32 116.1(9) . . ?
N31 P32 N350 114.8(9) . . ?
N32 P32 N350 106.0(8) . . ?
N31 P32 N320 105.9(8) . . ?
N32 P32 N320 112.4(9) . . ?
N350 P32 N320 100.8(8) . . ?
P33 N33 P31 121.4(12) . . ?
N33 P33 N32 117.7(9) . . ?
N33 P33 N360 108.0(11) . . ?
N32 P33 N360 113.1(10) . . ?
N33 P33 N330 108.2(10) . . ?
N32 P33 N330 108.5(10) . . ?
N360 P33 N330 99.7(10) . . ?
C311 N310 P31 122.6(15) . . ?
N310 C311 C312 113(2) . . ?
C314 C312 C313 111(2) . . ?
C314 C312 C311 112(2) . . ?
C313 C312 C311 107(2) . . ?
C321 N320 P32 116.8(13) . . ?
N320 C321 C322 111.3(16) . . ?
C324 C322 C323 114(3) . . ?
C324 C322 C321 112(2) . . ?
C323 C322 C321 106(2) . . ?
C331 N330 P33 124.6(18) . . ?
C332 C331 N330 114(2) . . ?
C331 C332 C333 115(2) . . ?
C331 C332 C334 110(2) . . ?
C333 C332 C334 110(2) . . ?
C341 N340 P31 126.6(16) . . ?
N340 C341 C342 113(2) . . ?
C341 C342 C343 106(2) . . ?
C341 C342 C344 113(2) . . ?
C343 C342 C344 112(2) . . ?
C351 N350 C355 53(2) . . ?
C351 N350 P32 131.3(15) . . ?
C355 N350 P32 107(2) . . ?
C352 C351 N350 115.2(19) . . ?
C351 C352 C354 117(2) . . ?
C351 C352 C353 116(2) . . ?
C354 C352 C353 102(2) . . ?
C356 C355 N350 113(3) . . ?
C355 C356 C358 115(3) . . ?
C355 C356 C357 118(3) . . ?
C358 C356 C357 103(3) . . ?
C361 N360 P33 122(2) . . ?
N360 C361 C362 115(2) . . ?
C363 C362 C364 115(3) . . ?
C363 C362 C361 111(3) . . ?
C364 C362 C361 105(3) . . ?
P42 N41 P41 121.0(12) . . ?
N43 P41 N41 115.2(10) . . ?
N43 P41 N440 108.9(10) . . ?
N41 P41 N440 110.9(11) . . ?
N43 P41 N410 111.6(11) . . ?
N41 P41 N410 108.0(10) . . ?
N440 P41 N410 101.5(10) . . ?
P43 N42 P42 117.4(10) . . ?
N450 P42 N41 102.7(11) . . ?
N450 P42 N420 104.4(11) . . ?
N41 P42 N420 110.5(9) . . ?
N450 P42 N42 118.2(11) . . ?
N41 P42 N42 116.4(10) . . ?
N420 P42 N42 104.0(9) . . ?
P43 N43 P41 123.1(12) . . ?
N43 P43 N430 115.4(9) . . ?
N43 P43 N42 118.2(10) . . ?
N430 P43 N42 102.5(9) . . ?
N43 P43 N460 103.2(9) . . ?
N430 P43 N460 102.3(9) . . ?
N42 P43 N460 114.6(9) . . ?
C411 N410 P41 121.3(19) . . ?
N410 C411 C412 116(2) . . ?
C413 C412 C414 110(2) . . ?
C413 C412 C411 112(2) . . ?
C414 C412 C411 107(2) . . ?
C421 N420 P42 123.2(14) . . ?
N420 C421 C422 113.8(16) . . ?
C423 C422 C421 110.9(18) . . ?
C423 C422 C424 111(2) . . ?
C421 C422 C424 108.4(17) . . ?
C431 N430 P43 124.7(16) . . ?
N430 C431 C432 119(2) . . ?
C433 C432 C431 126(3) . . ?
C433 C432 C434 120(3) . . ?
C431 C432 C434 112(2) . . ?
C441 N440 P41 119(2) . . ?
N440 C441 C442 120(3) . . ?
C444 C442 C441 117(3) . . ?
C444 C442 C443 115(3) . . ?
C441 C442 C443 109(3) . . ?
C451 N450 P42 132(3) . . ?
N450 C451 C452 130(4) . . ?
C454 C452 C451 147(4) . . ?
C454 C452 C453 111(3) . . ?
C451 C452 C453 102(3) . . ?
C461 N460 P43 122.0(16) . . ?
N460 C461 C462 115(2) . . ?
C464 C462 C463 110(2) . . ?
C464 C462 C461 114(2) . . ?
C463 C462 C461 118(2) . . ?
P51 N51 P52 123.6(10) . . ?
N51 P51 N540 103.8(8) . . ?
N51 P51 N53 116.9(8) . . ?
N540 P51 N53 113.3(8) . . ?
N51 P51 N510 112.9(8) . . ?
N540 P51 N510 104.8(8) . . ?
N53 P51 N510 104.6(7) . . ?
P53 N52 P52 122.3(11) . . ?
N52 P52 N51 116.2(8) . . ?
N52 P52 N550 114.8(9) . . ?
N51 P52 N550 105.0(8) . . ?
N52 P52 N520 102.7(9) . . ?
N51 P52 N520 114.0(8) . . ?
N550 P52 N520 103.7(8) . . ?
P53 N53 P51 120.9(8) . . ?
N52 P53 N53 118.0(9) . . ?
N52 P53 N530 111.7(8) . . ?
N53 P53 N530 105.1(8) . . ?
N52 P53 N560 106.3(10) . . ?
N53 P53 N560 114.4(8) . . ?
N530 P53 N560 99.9(9) . . ?
C511 N510 P51 120.9(13) . . ?
N510 C511 C512 112.3(16) . . ?
C514 C512 C513 109.4(18) . . ?
C514 C512 C511 112.4(18) . . ?
C513 C512 C511 112.2(19) . . ?
C521 N520 P52 120.7(13) . . ?
C522 C521 N520 109(2) . . ?
C523 C522 C521 122(3) . . ?
C523 C522 C524 116(3) . . ?
C521 C522 C524 119(3) . . ?
C531 N530 P53 117.9(13) . . ?
C532 C531 N530 109.2(17) . . ?
C531 C532 C533 109.6(18) . . ?
C531 C532 C534 106.5(19) . . ?
C533 C532 C534 107(2) . . ?
C541 N540 P51 122.7(12) . . ?
N540 C541 C542 112.8(15) . . ?
C544 C542 C543 111.4(17) . . ?
C544 C542 C541 110.0(17) . . ?
C543 C542 C541 107.7(16) . . ?
C551 N550 P52 121.4(14) . . ?
C552 C551 N550 116.1(18) . . ?
C554 C552 C551 115(2) . . ?
C554 C552 C553 106.7(18) . . ?
C551 C552 C553 108.5(19) . . ?
C561 N560 P53 126.8(15) . . ?
N560 C561 C562 115.4(17) . . ?
C561 C562 C564 112.1(17) . . ?
C561 C562 C563 105.1(18) . . ?
C564 C562 C563 109.0(17) . . ?

loop_
_geom_bond_atom_site_label_1
_geom_bond_atom_site_label_2
_geom_bond_distance
_geom_bond_site_symmetry_2
_geom_bond_publ_flag
N11 P11 1.541(16) . ?
N11 P12 1.618(16) . ?
P11 N13 1.631(15) . ?
P11 N140 1.657(16) . ?
P11 N110 1.673(16) . ?
N12 P13 1.573(16) . ?
N12 P12 1.610(15) . ?
P12 N150 1.648(16) . ?
P12 N120 1.673(16) . ?
N13 P13 1.603(16) . ?
P13 N130 1.636(15) . ?
P13 N160 1.662(14) . ?
N110 C111 1.50(2) . ?
C111 C112 1.58(2) . ?
C112 C114 1.48(2) . ?
C112 C113 1.55(2) . ?
N120 C121 1.44(2) . ?
C121 C122 1.49(3) . ?
C122 C124 1.34(3) . ?
C122 C123 1.62(3) . ?
N130 C131 1.50(2) . ?
C131 C132 1.55(3) . ?
C132 C134 1.52(3) . ?
C132 C133 1.56(3) . ?
N140 C141 1.45(2) . ?
C141 C142 1.49(3) . ?
C142 C144 1.51(3) . ?
C142 C143 1.55(3) . ?
N150 C151 1.46(2) . ?
C151 C152 1.50(2) . ?
C152 C153 1.52(3) . ?
C152 C154 1.56(3) . ?
N160 C161 1.47(2) . ?
C161 C162 1.47(2) . ?
C162 C163 1.51(2) . ?
C162 C164 1.61(3) . ?
N21 P21 1.593(16) . ?
N21 P22 1.605(18) . ?
P21 N210 1.611(18) . ?
P21 N23 1.623(17) . ?
P21 N240 1.712(15) . ?
N22 P23 1.604(16) . ?
N22 P22 1.645(16) . ?
P22 N250 1.624(16) . ?
P22 N220 1.647(15) . ?
P23 N23 1.581(16) . ?
P23 N230 1.613(15) . ?
P23 N260 1.665(17) . ?
N210 C211 1.50(3) . ?
C211 C212 1.52(2) . ?
C212 C213 1.55(3) . ?
C212 C214 1.61(3) . ?
N220 C221 1.46(2) . ?
C221 C222 1.58(3) . ?
C222 C223 1.51(3) . ?
C222 C224 1.53(3) . ?
N230 C231 1.49(2) . ?
C231 C232 1.33(3) . ?
C232 C234 1.42(4) . ?
C232 C233 1.56(4) . ?
N240 C241 1.40(2) . ?
C241 C242 1.56(3) . ?
C242 C244 1.50(3) . ?
C242 C243 1.59(3) . ?
N250 C251 1.46(2) . ?
C251 C252 1.51(2) . ?
C252 C253 1.54(3) . ?
C252 C254 1.58(2) . ?
N260 C261 1.43(2) . ?
C261 C262 1.48(3) . ?
C262 C263 1.53(3) . ?
C262 C264 1.57(3) . ?
N31 P32 1.574(17) . ?
N31 P31 1.640(18) . ?
P31 N33 1.619(17) . ?
P31 N340 1.678(19) . ?
P31 N310 1.714(17) . ?
N32 P33 1.596(18) . ?
N32 P32 1.636(17) . ?
P32 N350 1.638(15) . ?
P32 N320 1.678(17) . ?
N33 P33 1.574(19) . ?
P33 N360 1.66(2) . ?
P33 N330 1.690(19) . ?
N310 C311 1.40(2) . ?
C311 C312 1.57(3) . ?
C312 C314 1.46(3) . ?
C312 C313 1.55(3) . ?
N320 C321 1.51(2) . ?
C321 C322 1.58(3) . ?
C322 C324 1.39(3) . ?
C322 C323 1.53(3) . ?
N330 C331 1.46(3) . ?
C331 C332 1.43(3) . ?
C332 C333 1.47(3) . ?
C332 C334 1.54(3) . ?
N340 C341 1.46(3) . ?
C341 C342 1.48(3) . ?
C342 C343 1.54(3) . ?
C342 C344 1.56(3) . ?
N350 C351 1.48(2) . ?
N350 C355 1.48(3) . ?
C351 C352 1.45(3) . ?
C352 C354 1.57(3) . ?
C352 C353 1.58(2) . ?
C355 C356 1.45(4) . ?
C356 C358 1.57(3) . ?
C356 C357 1.57(3) . ?
N360 C361 1.33(3) . ?
C361 C362 1.68(3) . ?
C362 C363 1.42(4) . ?
C362 C364 1.50(4) . ?
N41 P42 1.584(18) . ?
N41 P41 1.620(19) . ?
P41 N43 1.595(19) . ?
P41 N440 1.621(19) . ?
P41 N410 1.68(2) . ?
N42 P43 1.615(18) . ?
N42 P42 1.640(18) . ?
P42 N450 1.58(2) . ?
P42 N420 1.635(17) . ?
N43 P43 1.592(17) . ?
P43 N430 1.608(18) . ?
P43 N460 1.672(17) . ?
N410 C411 1.37(3) . ?
C411 C412 1.54(3) . ?
C412 C413 1.49(3) . ?
C412 C414 1.54(4) . ?
N420 C421 1.46(3) . ?
C421 C422 1.53(3) . ?
C422 C423 1.50(2) . ?
C422 C424 1.54(3) . ?
N430 C431 1.44(3) . ?
C431 C432 1.45(3) . ?
C432 C433 1.41(3) . ?
C432 C434 1.59(4) . ?
N440 C441 1.45(3) . ?
C441 C442 1.49(4) . ?
C442 C444 1.37(4) . ?
C442 C443 1.58(3) . ?
N450 C451 1.18(3) . ?
C451 C452 1.50(4) . ?
C452 C454 1.37(4) . ?
C452 C453 1.62(4) . ?
N460 C461 1.40(2) . ?
C461 C462 1.53(3) . ?
C462 C464 1.41(3) . ?
C462 C463 1.50(3) . ?
N51 P51 1.584(14) . ?
N51 P52 1.617(15) . ?
P51 N540 1.636(15) . ?
P51 N53 1.639(15) . ?
P51 N510 1.662(15) . ?
N52 P53 1.605(17) . ?
N52 P52 1.610(18) . ?
P52 N550 1.663(16) . ?
P52 N520 1.725(15) . ?
N53 P53 1.608(15) . ?
P53 N530 1.656(16) . ?
P53 N560 1.696(18) . ?
N510 C511 1.42(2) . ?
C511 C512 1.56(3) . ?
C512 C514 1.55(3) . ?
C512 C513 1.55(3) . ?
N520 C521 1.45(2) . ?
C521 C522 1.45(3) . ?
C522 C523 1.31(3) . ?
C522 C524 1.46(3) . ?
N530 C531 1.57(3) . ?
C531 C532 1.47(3) . ?
C532 C533 1.50(3) . ?
C532 C534 1.51(3) . ?
N540 C541 1.465(19) . ?
C541 C542 1.57(3) . ?
C542 C544 1.50(3) . ?
C542 C543 1.55(2) . ?
N550 C551 1.53(2) . ?
C551 C552 1.49(3) . ?
C552 C554 1.49(3) . ?
C552 C553 1.58(3) . ?
N560 C561 1.39(2) . ?
C561 C562 1.50(3) . ?
C562 C564 1.55(3) . ?
C562 C563 1.55(3) . ?

loop_
_geom_hbond_atom_site_label_D
_geom_hbond_atom_site_label_H
_geom_hbond_atom_site_label_A
_geom_hbond_distance_DH
_geom_hbond_distance_HA
_geom_hbond_distance_DA
_geom_hbond_angle_DHA
_geom_hbond_site_symmetry_A
N110 H110 N530 0.88 2.65 3.29(2) 130.2 1_564
N130 H130 N22 0.88 2.60 3.19(2) 124.9 .
N140 H140 N53 0.88 2.91 3.50(2) 126.0 1_564
N160 H160 N250 0.88 2.58 3.18(2) 126.2 .
N210 H210 N320 0.88 2.71 3.57(2) 167.6 .
N220 H220 N13 0.88 2.52 3.14(2) 128.0 .
N230 H230 N31 0.88 2.74 3.11(2) 106.5 .
N250 H250 N160 0.88 2.72 3.18(2) 113.7 .
N340 H340 N260 0.88 2.78 3.65(2) 171.5 .
N350 H350 N23 0.88 2.25 3.08(2) 157.6 .
N430 H430 N51 0.88 2.22 3.10(2) 178.7 .
N440 H440 N32 0.88 2.29 3.01(3) 138.8 .
N450 H450 N360 0.88 2.69 3.54(3) 164.4 .
N540 H540 N42 0.88 2.16 3.04(2) 171.0 .
N550 H550 N420 0.88 2.82 3.52(2) 137.7 .
N560 H560 N11 0.88 2.34 3.11(2) 146.4 1_546
